data_4087117
loop_
_publ_author_name
'Zhang, Lei'
'Fang, Bo'
'Hou, Guohua'
'Zi, Guofu'
'Ding, Wanjian'
'Walter, Marc D.'

_publ_section_title
;
 Experimental and Computational Studies of a Uranium Metallacyclocumulene
;
_journal_issue 4
_journal_name_full Organometallics
_journal_page_first 898
_journal_paper_doi 10.1021/acs.organomet.6b00936
_journal_volume 36
_journal_year 2017
_chemical_formula_moiety 'C44 H58 N2 Si2 U'
_chemical_formula_sum 'C44 H58 N2 Si2 U'
_chemical_formula_weight 909.13
_chemical_name_systematic
; 
 ? 
;
_space_group_crystal_system monoclinic
_space_group_IT_number 14
_space_group_name_Hall '-P 2ybc'
_space_group_name_H-M_alt 'P 1 21/c 1'
_symmetry_space_group_name_Hall '-P 2ybc'
_symmetry_space_group_name_H-M 'P 1 21/c 1'
_atom_sites_solution_hydrogens geom
_audit_creation_method SHELXL-2014
_cell_angle_alpha 90
_cell_angle_beta 96.200(9)
_cell_angle_gamma 90
_cell_formula_units_Z 4
_cell_length_a 16.878(7)
_cell_length_b 18.501(9)
_cell_length_c 13.350(6)
_cell_measurement_reflns_used 4150
_cell_measurement_temperature 100(2)
_cell_measurement_theta_max 23.82
_cell_measurement_theta_min 2.20
_cell_volume 4144(3)
_computing_cell_refinement 'Bruker SAINT'
_computing_data_collection 'Bruker APEX2'
_computing_data_reduction 'Bruker SAINT'
_computing_molecular_graphics 'Bruker SHELXTL'
_computing_publication_material 'Bruker SHELXTL'
_computing_structure_refinement 'SHELXL-2014 (Sheldrick, 2014)'
_computing_structure_solution 'SHELXS-97 (Sheldrick 2008)'
_diffrn_ambient_temperature 100(2)
_diffrn_measured_fraction_theta_full 0.998
_diffrn_measured_fraction_theta_max 0.993
_diffrn_measurement_device_type 'Bruker APEX-II CCD'
_diffrn_measurement_method '\f and \w scans'
_diffrn_radiation_type MoK\a
_diffrn_radiation_wavelength 0.71073
_diffrn_reflns_av_R_equivalents 0.0894
_diffrn_reflns_av_unetI/netI 0.1045
_diffrn_reflns_Laue_measured_fraction_full 0.998
_diffrn_reflns_Laue_measured_fraction_max 0.993
_diffrn_reflns_limit_h_max 21
_diffrn_reflns_limit_h_min -21
_diffrn_reflns_limit_k_max 21
_diffrn_reflns_limit_k_min -24
_diffrn_reflns_limit_l_max 13
_diffrn_reflns_limit_l_min -17
_diffrn_reflns_number 27822
_diffrn_reflns_point_group_measured_fraction_full 0.998
_diffrn_reflns_point_group_measured_fraction_max 0.993
_diffrn_reflns_theta_full 25.242
_diffrn_reflns_theta_max 27.599
_diffrn_reflns_theta_min 1.638
_exptl_absorpt_coefficient_mu 4.006
_exptl_absorpt_correction_T_max 0.75
_exptl_absorpt_correction_T_min 0.58
_exptl_absorpt_correction_type multi-scan
_exptl_absorpt_process_details SADABS
_exptl_crystal_colour brown
_exptl_crystal_density_diffrn 1.457
_exptl_crystal_description block
_exptl_crystal_F_000 1824
_exptl_crystal_size_max 0.200
_exptl_crystal_size_mid 0.200
_exptl_crystal_size_min 0.100
_refine_diff_density_max 1.409
_refine_diff_density_min -2.028
_refine_diff_density_rms 0.160
_refine_ls_extinction_method none
_refine_ls_goodness_of_fit_ref 0.940
_refine_ls_hydrogen_treatment constr
_refine_ls_matrix_type full
_refine_ls_number_parameters 458
_refine_ls_number_reflns 9547
_refine_ls_number_restraints 0
_refine_ls_restrained_S_all 0.940
_refine_ls_R_factor_all 0.0737
_refine_ls_R_factor_gt 0.0425
_refine_ls_shift/su_max 0.002
_refine_ls_shift/su_mean 0.000
_refine_ls_structure_factor_coef Fsqd
_refine_ls_weighting_details 'w=1/[\s^2^(Fo^2^)] where P=(Fo^2^+2Fc^2^)/3'
_refine_ls_weighting_scheme calc
_refine_ls_wR_factor_gt 0.0734
_refine_ls_wR_factor_ref 0.0824
_reflns_Friedel_coverage 0.000
_reflns_number_gt 6729
_reflns_number_total 9547
_reflns_threshold_expression 'I > 2\s(I)'
_cod_data_source_file om6b00936_si_002.cif
_cod_data_source_block compound15
_cod_database_code 4087117
_shelx_space_group_comment
; 
The symmetry employed for this shelxl refinement is uniquely defined 
by the following loop, which should always be used as a source of 
symmetry information in preference to the above space-group names. 
They are only intended as comments. 
;
_shelx_estimated_absorpt_t_min 0.501
_shelx_estimated_absorpt_t_max 0.690
_shelxl_version_number 2014-3

loop_
_space_group_symop_operation_xyz
'x, y, z'
'-x, y+1/2, -z+1/2'
'-x, -y, -z'
'x, -y-1/2, z-1/2'

loop_
_atom_site_label
_atom_site_type_symbol
_atom_site_fract_x
_atom_site_fract_y
_atom_site_fract_z
_atom_site_U_iso_or_equiv
_atom_site_adp_type
_atom_site_occupancy
_atom_site_site_symmetry_order
_atom_site_calc_flag
_atom_site_refinement_flags_posn
_atom_site_refinement_flags_adp
C1 C 0.8636(3) 0.4238(3) 0.3959(4) 0.0237(12) Uani 1 1 d . .
C2 C 0.8177(3) 0.3640(3) 0.3624(4) 0.0244(12) Uani 1 1 d . .
C3 C 0.7386(3) 0.3740(3) 0.3885(4) 0.0213(12) Uani 1 1 d . .
C4 C 0.7357(3) 0.4408(3) 0.4380(4) 0.0234(12) Uani 1 1 d . .
C5 C 0.8131(3) 0.4731(3) 0.4417(4) 0.0229(11) Uani 1 1 d . .
C6 C 0.9518(3) 0.4329(3) 0.3923(4) 0.0344(15) Uani 1 1 d . .
H6A H 0.9808 0.4056 0.4476 0.052 Uiso 1 1 calc R U
H6B H 0.9658 0.4842 0.3992 0.052 Uiso 1 1 calc R U
H6C H 0.9664 0.4148 0.3278 0.052 Uiso 1 1 calc R U
C7 C 0.8516(3) 0.2955(3) 0.3252(4) 0.0380(15) Uani 1 1 d . .
H7A H 0.8909 0.3072 0.2787 0.057 Uiso 1 1 calc R U
H7B H 0.8087 0.2665 0.2901 0.057 Uiso 1 1 calc R U
H7C H 0.8775 0.2681 0.3825 0.057 Uiso 1 1 calc R U
C8 C 0.6699(3) 0.3221(3) 0.3672(4) 0.0330(14) Uani 1 1 d . .
H8A H 0.6488 0.3094 0.4305 0.050 Uiso 1 1 calc R U
H8B H 0.6885 0.2782 0.3358 0.050 Uiso 1 1 calc R U
H8C H 0.6279 0.3449 0.3215 0.050 Uiso 1 1 calc R U
C9 C 0.6677(3) 0.4709(4) 0.4897(4) 0.0365(14) Uani 1 1 d . .
H9A H 0.6173 0.4507 0.4585 0.055 Uiso 1 1 calc R U
H9B H 0.6666 0.5236 0.4828 0.055 Uiso 1 1 calc R U
H9C H 0.6751 0.4580 0.5613 0.055 Uiso 1 1 calc R U
C10 C 0.8370(3) 0.5427(3) 0.4925(4) 0.0301(14) Uani 1 1 d . .
H10A H 0.8570 0.5334 0.5629 0.045 Uiso 1 1 calc R U
H10B H 0.7907 0.5749 0.4897 0.045 Uiso 1 1 calc R U
H10C H 0.8790 0.5655 0.4581 0.045 Uiso 1 1 calc R U
C11 C 0.7417(3) 0.3834(3) 0.0766(4) 0.0310(14) Uani 1 1 d . .
C12 C 0.8036(3) 0.4323(3) 0.0586(4) 0.0315(14) Uani 1 1 d . .
C13 C 0.7684(3) 0.5012(3) 0.0416(4) 0.0277(13) Uani 1 1 d . .
C14 C 0.6850(3) 0.4944(3) 0.0504(4) 0.0241(12) Uani 1 1 d . .
C15 C 0.6690(3) 0.4223(3) 0.0709(4) 0.0258(12) Uani 1 1 d . .
C16 C 0.7494(4) 0.3019(4) 0.0868(5) 0.061(2) Uani 1 1 d . .
H16A H 0.7162 0.2848 0.1378 0.091 Uiso 1 1 calc R U
H16B H 0.8052 0.2892 0.1073 0.091 Uiso 1 1 calc R U
H16C H 0.7319 0.2791 0.0219 0.091 Uiso 1 1 calc R U
C17 C 0.8903(3) 0.4121(4) 0.0567(4) 0.053(2) Uani 1 1 d . .
H17A H 0.8945 0.3728 0.0083 0.079 Uiso 1 1 calc R U
H17B H 0.9124 0.3961 0.1240 0.079 Uiso 1 1 calc R U
H17C H 0.9200 0.4542 0.0367 0.079 Uiso 1 1 calc R U
C18 C 0.8082(4) 0.5682(4) 0.0107(4) 0.0451(17) Uani 1 1 d . .
H18A H 0.7950 0.5759 -0.0619 0.068 Uiso 1 1 calc R U
H18B H 0.8661 0.5632 0.0258 0.068 Uiso 1 1 calc R U
H18C H 0.7898 0.6096 0.0476 0.068 Uiso 1 1 calc R U
C19 C 0.6252(3) 0.5543(3) 0.0297(4) 0.0326(14) Uani 1 1 d . .
H19A H 0.6213 0.5674 -0.0418 0.049 Uiso 1 1 calc R U
H19B H 0.6423 0.5966 0.0708 0.049 Uiso 1 1 calc R U
H19C H 0.5730 0.5380 0.0466 0.049 Uiso 1 1 calc R U
C20 C 0.5878(3) 0.3881(4) 0.0773(4) 0.0441(17) Uani 1 1 d . .
H20A H 0.5659 0.3714 0.0102 0.066 Uiso 1 1 calc R U
H20B H 0.5518 0.4238 0.1021 0.066 Uiso 1 1 calc R U
H20C H 0.5934 0.3468 0.1236 0.066 Uiso 1 1 calc R U
C21 C 0.8919(3) 0.5995(3) 0.2516(4) 0.0235(12) Uani 1 1 d . .
C22 C 0.8438(3) 0.6613(3) 0.2611(4) 0.0246(12) Uani 1 1 d . .
C23 C 0.7636(3) 0.6423(3) 0.2692(4) 0.0215(12) Uani 1 1 d . .
C24 C 0.6940(3) 0.6282(3) 0.2801(4) 0.0238(12) Uani 1 1 d . .
C25 C 0.6117(3) 0.6185(3) 0.2916(4) 0.0228(12) Uani 1 1 d . .
C26 C 0.5858(3) 0.5488(3) 0.2733(4) 0.0197(12) Uani 1 1 d . .
C27 C 0.9812(3) 0.6027(3) 0.2638(4) 0.0268(13) Uani 1 1 d . .
C28 C 1.0260(3) 0.5633(4) 0.2011(4) 0.0395(16) Uani 1 1 d . .
H28 H 0.9996 0.5357 0.1475 0.047 Uiso 1 1 calc R U
C29 C 1.1092(3) 0.5637(4) 0.2159(5) 0.0464(18) Uani 1 1 d . .
H29 H 1.1388 0.5369 0.1720 0.056 Uiso 1 1 calc R U
C30 C 1.1483(3) 0.6026(4) 0.2939(4) 0.0379(16) Uani 1 1 d . .
H30 H 1.2049 0.6034 0.3037 0.045 Uiso 1 1 calc R U
C31 C 1.1042(3) 0.6406(3) 0.3580(4) 0.0321(14) Uani 1 1 d . .
H31 H 1.1307 0.6665 0.4133 0.039 Uiso 1 1 calc R U
C32 C 1.0214(3) 0.6413(3) 0.3423(4) 0.0279(13) Uani 1 1 d . .
H32 H 0.9920 0.6685 0.3859 0.033 Uiso 1 1 calc R U
C33 C 0.9173(4) 0.7553(4) 0.1114(4) 0.0501(18) Uani 1 1 d . .
H33A H 0.8838 0.7292 0.0588 0.075 Uiso 1 1 calc R U
H33B H 0.9689 0.7310 0.1244 0.075 Uiso 1 1 calc R U
H33C H 0.9254 0.8049 0.0890 0.075 Uiso 1 1 calc R U
C34 C 0.9291(3) 0.8095(3) 0.3255(4) 0.0433(16) Uani 1 1 d . .
H34A H 0.9826 0.7885 0.3362 0.065 Uiso 1 1 calc R U
H34B H 0.9046 0.8082 0.3888 0.065 Uiso 1 1 calc R U
H34C H 0.9327 0.8597 0.3030 0.065 Uiso 1 1 calc R U
C35 C 0.7711(3) 0.8064(4) 0.2041(5) 0.059(2) Uani 1 1 d . .
H35A H 0.7802 0.8531 0.1727 0.088 Uiso 1 1 calc R U
H35B H 0.7487 0.8143 0.2679 0.088 Uiso 1 1 calc R U
H35C H 0.7338 0.7777 0.1589 0.088 Uiso 1 1 calc R U
C36 C 0.6345(4) 0.7444(4) 0.4316(5) 0.061(2) Uani 1 1 d . .
H36A H 0.6815 0.7574 0.3984 0.092 Uiso 1 1 calc R U
H36B H 0.6503 0.7115 0.4878 0.092 Uiso 1 1 calc R U
H36C H 0.6110 0.7882 0.4572 0.092 Uiso 1 1 calc R U
C37 C 0.5302(4) 0.7621(4) 0.2345(5) 0.059(2) Uani 1 1 d . .
H37A H 0.5740 0.7672 0.1924 0.088 Uiso 1 1 calc R U
H37B H 0.5176 0.8094 0.2616 0.088 Uiso 1 1 calc R U
H37C H 0.4831 0.7429 0.1937 0.088 Uiso 1 1 calc R U
C38 C 0.4733(3) 0.6747(4) 0.4091(5) 0.0513(19) Uani 1 1 d . .
H38A H 0.4600 0.7157 0.4507 0.077 Uiso 1 1 calc R U
H38B H 0.4871 0.6328 0.4523 0.077 Uiso 1 1 calc R U
H38C H 0.4274 0.6629 0.3605 0.077 Uiso 1 1 calc R U
C39 C 0.4995(3) 0.5278(3) 0.2616(4) 0.0214(11) Uani 1 1 d . .
C40 C 0.4439(3) 0.5712(3) 0.2069(4) 0.0276(13) Uani 1 1 d . .
H40 H 0.4609 0.6146 0.1779 0.033 Uiso 1 1 calc R U
C41 C 0.3639(3) 0.5527(3) 0.1936(4) 0.0334(15) Uani 1 1 d . .
H41 H 0.3269 0.5832 0.1554 0.040 Uiso 1 1 calc R U
C42 C 0.3382(3) 0.4908(4) 0.2351(4) 0.0401(17) Uani 1 1 d . .
H42 H 0.2832 0.4787 0.2275 0.048 Uiso 1 1 calc R U
C43 C 0.3926(3) 0.4459(3) 0.2882(5) 0.0370(15) Uani 1 1 d . .
H43 H 0.3751 0.4019 0.3153 0.044 Uiso 1 1 calc R U
C44 C 0.4727(3) 0.4642(3) 0.3025(4) 0.0299(13) Uani 1 1 d . .
H44 H 0.5095 0.4332 0.3403 0.036 Uiso 1 1 calc R U
N1 N 0.8552(2) 0.5352(2) 0.2392(3) 0.0228(10) Uani 1 1 d . .
N2 N 0.6410(2) 0.4965(2) 0.2627(3) 0.0243(10) Uani 1 1 d . .
Si1 Si 0.86753(8) 0.75695(9) 0.22858(12) 0.0276(4) Uani 1 1 d . .
Si2 Si 0.56035(9) 0.69920(9) 0.33975(13) 0.0342(4) Uani 1 1 d . .
U1 U 0.75641(2) 0.47294(2) 0.24136(2) 0.01699(6) Uani 1 1 d . .

loop_
_atom_site_aniso_label
_atom_site_aniso_U_11
_atom_site_aniso_U_22
_atom_site_aniso_U_33
_atom_site_aniso_U_23
_atom_site_aniso_U_13
_atom_site_aniso_U_12
C1 0.016(2) 0.032(4) 0.022(3) 0.004(2) -0.003(2) 0.002(2)
C2 0.024(3) 0.027(3) 0.020(3) 0.002(2) -0.007(2) 0.006(2)
C3 0.021(3) 0.022(3) 0.019(3) 0.003(2) -0.004(2) 0.002(2)
C4 0.022(3) 0.032(3) 0.016(3) 0.006(2) 0.000(2) 0.007(2)
C5 0.026(2) 0.028(3) 0.014(3) 0.006(2) -0.006(2) 0.000(3)
C6 0.017(3) 0.049(4) 0.036(4) 0.008(3) -0.003(2) 0.002(3)
C7 0.037(3) 0.035(4) 0.040(4) 0.003(3) -0.006(3) 0.012(3)
C8 0.025(3) 0.031(4) 0.042(4) 0.007(3) 0.001(3) -0.004(3)
C9 0.035(3) 0.049(4) 0.027(3) 0.005(3) 0.008(3) 0.008(3)
C10 0.037(3) 0.025(4) 0.026(3) -0.007(2) -0.006(3) 0.000(2)
C11 0.045(3) 0.025(4) 0.020(3) -0.006(2) -0.012(3) 0.013(3)
C12 0.027(3) 0.046(4) 0.021(3) -0.013(3) 0.000(2) 0.010(3)
C13 0.029(3) 0.035(4) 0.018(3) -0.002(2) -0.001(2) -0.005(3)
C14 0.032(3) 0.022(3) 0.017(3) 0.007(2) -0.004(2) 0.007(2)
C15 0.027(3) 0.029(4) 0.020(3) -0.001(2) -0.005(2) -0.004(3)
C16 0.097(6) 0.033(5) 0.044(4) -0.010(3) -0.026(4) 0.015(4)
C17 0.034(3) 0.088(6) 0.036(4) -0.007(4) 0.003(3) 0.024(4)
C18 0.060(4) 0.053(5) 0.022(3) 0.003(3) 0.006(3) -0.019(4)
C19 0.042(3) 0.033(4) 0.021(3) 0.007(2) -0.005(3) 0.013(3)
C20 0.045(4) 0.047(5) 0.036(4) -0.003(3) -0.015(3) -0.022(3)
C21 0.020(3) 0.032(4) 0.019(3) -0.001(2) 0.005(2) -0.003(2)
C22 0.023(3) 0.025(3) 0.027(3) -0.003(2) 0.005(2) -0.005(2)
C23 0.026(3) 0.014(3) 0.026(3) -0.004(2) 0.005(3) -0.001(2)
C24 0.021(3) 0.024(3) 0.026(3) 0.002(2) 0.001(2) -0.007(2)
C25 0.021(3) 0.022(3) 0.026(3) 0.003(2) 0.003(2) 0.000(2)
C26 0.019(2) 0.022(3) 0.019(3) 0.005(2) 0.004(2) 0.001(2)
C27 0.022(3) 0.031(4) 0.027(3) 0.007(2) 0.003(2) -0.004(2)
C28 0.026(3) 0.055(5) 0.038(4) -0.010(3) 0.003(3) -0.001(3)
C29 0.027(3) 0.066(5) 0.046(4) -0.003(4) 0.004(3) 0.012(3)
C30 0.018(3) 0.050(5) 0.045(4) 0.011(3) -0.002(3) -0.004(3)
C31 0.026(3) 0.036(4) 0.032(3) 0.011(3) -0.009(3) -0.006(3)
C32 0.027(3) 0.029(4) 0.028(3) 0.008(3) 0.004(2) 0.000(2)
C33 0.067(4) 0.044(5) 0.043(4) -0.007(3) 0.024(3) -0.026(4)
C34 0.058(4) 0.028(4) 0.043(4) -0.001(3) 0.004(3) -0.007(3)
C35 0.040(4) 0.041(5) 0.097(6) 0.031(4) 0.014(4) 0.003(3)
C36 0.056(4) 0.043(5) 0.087(6) -0.031(4) 0.020(4) -0.012(4)
C37 0.048(4) 0.037(5) 0.095(6) 0.023(4) 0.027(4) 0.016(3)
C38 0.051(4) 0.040(5) 0.070(5) -0.012(3) 0.039(4) -0.012(3)
C39 0.015(2) 0.028(3) 0.021(3) -0.008(3) 0.000(2) 0.001(2)
C40 0.020(3) 0.038(4) 0.024(3) -0.001(3) -0.001(2) -0.001(2)
C41 0.017(3) 0.056(5) 0.026(3) -0.007(3) -0.002(2) 0.005(3)
C42 0.014(3) 0.064(5) 0.041(4) -0.020(3) 0.001(3) -0.007(3)
C43 0.027(3) 0.031(4) 0.055(4) -0.013(3) 0.010(3) -0.007(3)
C44 0.021(3) 0.026(4) 0.042(4) -0.004(3) 0.003(2) -0.003(2)
N1 0.020(2) 0.026(3) 0.021(2) -0.005(2) -0.0005(18) 0.002(2)
N2 0.017(2) 0.024(3) 0.031(3) -0.003(2) -0.0038(19) 0.0022(18)
Si1 0.0245(8) 0.0267(10) 0.0319(9) 0.0023(7) 0.0044(7) -0.0059(7)
Si2 0.0302(8) 0.0208(10) 0.0548(12) -0.0022(8) 0.0190(8) 0.0004(7)
U1 0.01396(9) 0.01890(10) 0.01749(11) -0.00118(9) -0.00116(6) 0.00156(9)

loop_
_atom_type_symbol
_atom_type_description
_atom_type_scat_dispersion_real
_atom_type_scat_dispersion_imag
_atom_type_scat_source
C C 0.0033 0.0016 'International Tables Vol C Tables 4.2.6.8 and 6.1.1.4'
H H 0.0000 0.0000 'International Tables Vol C Tables 4.2.6.8 and 6.1.1.4'
N N 0.0061 0.0033 'International Tables Vol C Tables 4.2.6.8 and 6.1.1.4'
Si Si 0.0817 0.0704 'International Tables Vol C Tables 4.2.6.8 and 6.1.1.4'
U U -9.6767 9.6646 'International Tables Vol C Tables 4.2.6.8 and 6.1.1.4'

loop_
_geom_angle_atom_site_label_1
_geom_angle_atom_site_label_2
_geom_angle_atom_site_label_3
_geom_angle
C2 C1 C5 107.9(4)
C2 C1 C6 126.5(5)
C5 C1 C6 125.5(5)
C2 C1 U1 74.0(3)
C5 C1 U1 74.6(3)
C6 C1 U1 120.8(3)
C1 C2 C3 108.7(5)
C1 C2 C7 123.9(5)
C3 C2 C7 126.3(5)
C1 C2 U1 76.4(3)
C3 C2 U1 75.1(3)
C7 C2 U1 124.4(4)
C4 C3 C2 108.0(4)
C4 C3 C8 125.7(5)
C2 C3 C8 126.3(5)
C4 C3 U1 76.2(3)
C2 C3 U1 74.5(3)
C8 C3 U1 115.8(3)
C3 C4 C5 107.7(4)
C3 C4 C9 127.4(5)
C5 C4 C9 124.5(5)
C3 C4 U1 74.1(3)
C5 C4 U1 74.5(3)
C9 C4 U1 122.6(3)
C1 C5 C4 107.6(5)
C1 C5 C10 127.0(4)
C4 C5 C10 125.2(5)
C1 C5 U1 75.2(3)
C4 C5 U1 75.2(3)
C10 C5 U1 119.6(4)
C1 C6 H6A 109.5
C1 C6 H6B 109.5
H6A C6 H6B 109.5
C1 C6 H6C 109.5
H6A C6 H6C 109.5
H6B C6 H6C 109.5
C2 C7 H7A 109.5
C2 C7 H7B 109.5
H7A C7 H7B 109.5
C2 C7 H7C 109.5
H7A C7 H7C 109.5
H7B C7 H7C 109.5
C3 C8 H8A 109.5
C3 C8 H8B 109.5
H8A C8 H8B 109.5
C3 C8 H8C 109.5
H8A C8 H8C 109.5
H8B C8 H8C 109.5
C4 C9 H9A 109.5
C4 C9 H9B 109.5
H9A C9 H9B 109.5
C4 C9 H9C 109.5
H9A C9 H9C 109.5
H9B C9 H9C 109.5
C5 C10 H10A 109.5
C5 C10 H10B 109.5
H10A C10 H10B 109.5
C5 C10 H10C 109.5
H10A C10 H10C 109.5
H10B C10 H10C 109.5
C15 C11 C12 108.4(5)
C15 C11 C16 125.0(6)
C12 C11 C16 126.1(5)
C15 C11 U1 74.9(3)
C12 C11 U1 75.3(3)
C16 C11 U1 121.9(4)
C13 C12 C11 107.3(4)
C13 C12 C17 127.6(6)
C11 C12 C17 125.1(6)
C13 C12 U1 74.9(3)
C11 C12 U1 74.7(3)
C17 C12 U1 117.1(4)
C12 C13 C14 107.9(5)
C12 C13 C18 126.9(5)
C14 C13 C18 125.0(5)
C12 C13 U1 75.3(3)
C14 C13 U1 74.2(3)
C18 C13 U1 120.7(4)
C15 C14 C13 108.3(5)
C15 C14 C19 126.9(5)
C13 C14 C19 124.5(5)
C15 C14 U1 75.7(3)
C13 C14 U1 75.5(3)
C19 C14 U1 119.9(3)
C14 C15 C11 108.1(5)
C14 C15 C20 127.2(5)
C11 C15 C20 124.5(5)
C14 C15 U1 74.7(3)
C11 C15 U1 75.1(3)
C20 C15 U1 120.2(3)
C11 C16 H16A 109.5
C11 C16 H16B 109.5
H16A C16 H16B 109.5
C11 C16 H16C 109.5
H16A C16 H16C 109.5
H16B C16 H16C 109.5
C12 C17 H17A 109.5
C12 C17 H17B 109.5
H17A C17 H17B 109.5
C12 C17 H17C 109.5
H17A C17 H17C 109.5
H17B C17 H17C 109.5
C13 C18 H18A 109.5
C13 C18 H18B 109.5
H18A C18 H18B 109.5
C13 C18 H18C 109.5
H18A C18 H18C 109.5
H18B C18 H18C 109.5
C14 C19 H19A 109.5
C14 C19 H19B 109.5
H19A C19 H19B 109.5
C14 C19 H19C 109.5
H19A C19 H19C 109.5
H19B C19 H19C 109.5
C15 C20 H20A 109.5
C15 C20 H20B 109.5
H20A C20 H20B 109.5
C15 C20 H20C 109.5
H20A C20 H20C 109.5
H20B C20 H20C 109.5
N1 C21 C22 117.8(4)
N1 C21 C27 119.5(5)
C22 C21 C27 122.5(5)
C23 C22 C21 111.6(5)
C23 C22 Si1 118.8(4)
C21 C22 Si1 127.1(4)
C24 C23 C22 176.9(5)
C23 C24 C25 174.8(6)
C26 C25 C24 113.1(5)
C26 C25 Si2 131.2(4)
C24 C25 Si2 115.4(4)
N2 C26 C25 118.5(4)
N2 C26 C39 118.3(5)
C25 C26 C39 123.2(5)
C32 C27 C28 118.2(5)
C32 C27 C21 120.4(5)
C28 C27 C21 121.3(5)
C27 C28 C29 121.0(6)
C27 C28 H28 119.5
C29 C28 H28 119.5
C30 C29 C28 120.2(6)
C30 C29 H29 119.9
C28 C29 H29 119.9
C29 C30 C31 119.1(5)
C29 C30 H30 120.4
C31 C30 H30 120.4
C30 C31 C32 120.6(5)
C30 C31 H31 119.7
C32 C31 H31 119.7
C27 C32 C31 120.8(5)
C27 C32 H32 119.6
C31 C32 H32 119.6
Si1 C33 H33A 109.5
Si1 C33 H33B 109.5
H33A C33 H33B 109.5
Si1 C33 H33C 109.5
H33A C33 H33C 109.5
H33B C33 H33C 109.5
Si1 C34 H34A 109.5
Si1 C34 H34B 109.5
H34A C34 H34B 109.5
Si1 C34 H34C 109.5
H34A C34 H34C 109.5
H34B C34 H34C 109.5
Si1 C35 H35A 109.5
Si1 C35 H35B 109.5
H35A C35 H35B 109.5
Si1 C35 H35C 109.5
H35A C35 H35C 109.5
H35B C35 H35C 109.5
Si2 C36 H36A 109.5
Si2 C36 H36B 109.5
H36A C36 H36B 109.5
Si2 C36 H36C 109.5
H36A C36 H36C 109.5
H36B C36 H36C 109.5
Si2 C37 H37A 109.5
Si2 C37 H37B 109.5
H37A C37 H37B 109.5
Si2 C37 H37C 109.5
H37A C37 H37C 109.5
H37B C37 H37C 109.5
Si2 C38 H38A 109.5
Si2 C38 H38B 109.5
H38A C38 H38B 109.5
Si2 C38 H38C 109.5
H38A C38 H38C 109.5
H38B C38 H38C 109.5
C40 C39 C44 117.9(4)
C40 C39 C26 120.1(5)
C44 C39 C26 122.0(5)
C39 C40 C41 121.4(5)
C39 C40 H40 119.3
C41 C40 H40 119.3
C42 C41 C40 120.3(5)
C42 C41 H41 119.9
C40 C41 H41 119.9
C41 C42 C43 119.5(5)
C41 C42 H42 120.2
C43 C42 H42 120.2
C42 C43 C44 120.7(6)
C42 C43 H43 119.7
C44 C43 H43 119.7
C43 C44 C39 120.3(5)
C43 C44 H44 119.8
C39 C44 H44 119.8
C21 N1 U1 150.4(4)
C26 N2 U1 147.0(4)
C34 Si1 C33 109.2(3)
C34 Si1 C35 106.2(3)
C33 Si1 C35 109.1(3)
C34 Si1 C22 116.9(3)
C33 Si1 C22 107.9(3)
C35 Si1 C22 107.4(3)
C37 Si2 C36 109.2(3)
C37 Si2 C38 111.1(3)
C36 Si2 C38 106.9(3)
C37 Si2 C25 109.9(3)
C36 Si2 C25 106.4(3)
C38 Si2 C25 113.1(3)
N1 U1 N2 132.60(18)
N1 U1 C2 99.72(16)
N2 U1 C2 112.49(16)
N1 U1 C3 123.13(15)
N2 U1 C3 82.05(16)
C2 U1 C3 30.44(14)
N1 U1 C14 100.63(16)
N2 U1 C14 76.60(16)
C2 U1 C14 139.91(16)
C3 U1 C14 134.35(15)
N1 U1 C15 123.49(16)
N2 U1 C15 75.73(16)
C2 U1 C15 112.12(16)
C3 U1 C15 106.10(16)
C14 U1 C15 29.55(16)
N1 U1 C5 79.18(15)
N2 U1 C5 95.82(15)
C2 U1 C5 49.47(16)
C3 U1 C5 49.60(16)
C14 U1 C5 169.65(16)
C15 U1 C5 155.58(16)
N1 U1 C11 109.54(17)
N2 U1 C11 103.63(17)
C2 U1 C11 91.41(16)
C3 U1 C11 99.49(17)
C14 U1 C11 49.17(16)
C15 U1 C11 29.96(15)
C5 U1 C11 140.77(16)
N1 U1 C13 74.40(16)
N2 U1 C13 105.42(16)
C2 U1 C13 130.95(16)
C3 U1 C13 148.56(16)
C14 U1 C13 30.29(15)
C15 U1 C13 49.33(16)
C5 U1 C13 153.17(15)
C11 U1 C13 49.17(17)
N1 U1 C1 73.93(16)
N2 U1 C1 121.70(16)
C2 U1 C1 29.60(15)
C3 U1 C1 49.59(14)
C14 U1 C1 159.75(15)
C15 U1 C1 139.66(17)
C5 U1 C1 30.18(15)
C11 U1 C1 113.42(16)
C13 U1 C1 132.88(15)
N1 U1 C4 109.02(15)
N2 U1 C4 72.05(15)
C2 U1 C4 49.57(15)
C3 U1 C4 29.71(15)
C14 U1 C4 146.54(15)
C15 U1 C4 127.30(16)
C5 U1 C4 30.28(14)
C11 U1 C4 128.67(17)
C13 U1 C4 176.55(15)
C1 U1 C4 49.70(14)
N1 U1 C12 79.96(17)
N2 U1 C12 123.57(16)
C2 U1 C12 101.32(17)
C3 U1 C12 121.35(17)
C14 U1 C12 49.64(15)
C15 U1 C12 49.57(15)
C5 U1 C12 139.55(15)
C11 U1 C12 29.96(17)
C13 U1 C12 29.83(17)
C1 U1 C12 110.18(16)
C4 U1 C12 149.97(18)

loop_
_geom_bond_atom_site_label_1
_geom_bond_atom_site_label_2
_geom_bond_distance
C1 C2 1.396(7)
C1 C5 1.429(7)
C1 C6 1.504(6)
C1 U1 2.748(5)
C2 C3 1.429(6)
C2 C7 1.497(7)
C2 U1 2.717(5)
C3 C4 1.404(7)
C3 C8 1.508(7)
C3 U1 2.725(5)
C4 C5 1.434(7)
C4 C9 1.507(7)
C4 U1 2.751(5)
C5 C10 1.490(7)
C5 U1 2.741(5)
C6 H6A 0.9800
C6 H6B 0.9800
C6 H6C 0.9800
C7 H7A 0.9800
C7 H7B 0.9800
C7 H7C 0.9800
C8 H8A 0.9800
C8 H8B 0.9800
C8 H8C 0.9800
C9 H9A 0.9800
C9 H9B 0.9800
C9 H9C 0.9800
C10 H10A 0.9800
C10 H10B 0.9800
C10 H10C 0.9800
C11 C15 1.418(7)
C11 C12 1.421(8)
C11 C16 1.519(8)
C11 U1 2.743(5)
C12 C13 1.415(8)
C12 C17 1.512(7)
C12 U1 2.752(5)
C13 C14 1.430(7)
C13 C18 1.490(8)
C13 U1 2.746(5)
C14 C15 1.395(7)
C14 C19 1.505(7)
C14 U1 2.728(5)
C15 C20 1.520(7)
C15 U1 2.740(5)
C16 H16A 0.9800
C16 H16B 0.9800
C16 H16C 0.9800
C17 H17A 0.9800
C17 H17B 0.9800
C17 H17C 0.9800
C18 H18A 0.9800
C18 H18B 0.9800
C18 H18C 0.9800
C19 H19A 0.9800
C19 H19B 0.9800
C19 H19C 0.9800
C20 H20A 0.9800
C20 H20B 0.9800
C20 H20C 0.9800
C21 N1 1.342(6)
C21 C22 1.416(7)
C21 C27 1.501(6)
C22 C23 1.415(6)
C22 Si1 1.875(6)
C23 C24 1.226(6)
C24 C25 1.426(6)
C25 C26 1.375(7)
C25 Si2 1.875(5)
C26 N2 1.360(6)
C26 C39 1.501(6)
C27 C32 1.383(7)
C27 C28 1.392(7)
C28 C29 1.397(7)
C28 H28 0.9500
C29 C30 1.375(8)
C29 H29 0.9500
C30 C31 1.386(8)
C30 H30 0.9500
C31 C32 1.391(6)
C31 H31 0.9500
C32 H32 0.9500
C33 Si1 1.854(6)
C33 H33A 0.9800
C33 H33B 0.9800
C33 H33C 0.9800
C34 Si1 1.847(6)
C34 H34A 0.9800
C34 H34B 0.9800
C34 H34C 0.9800
C35 Si1 1.864(6)
C35 H35A 0.9800
C35 H35B 0.9800
C35 H35C 0.9800
C36 Si2 1.854(6)
C36 H36A 0.9800
C36 H36B 0.9800
C36 H36C 0.9800
C37 Si2 1.853(6)
C37 H37A 0.9800
C37 H37B 0.9800
C37 H37C 0.9800
C38 Si2 1.874(5)
C38 H38A 0.9800
C38 H38B 0.9800
C38 H38C 0.9800
C39 C40 1.382(7)
C39 C44 1.392(7)
C40 C41 1.385(6)
C40 H40 0.9500
C41 C42 1.364(8)
C41 H41 0.9500
C42 C43 1.375(8)
C42 H42 0.9500
C43 C44 1.387(7)
C43 H43 0.9500
C44 H44 0.9500
N1 U1 2.030(4)
N2 U1 2.046(4)
